data_4343927
loop_
_publ_author_name
'Taraba, J.'
'Zak, Z.'

_publ_section_title
;
 Novel cation [N (S O2 N Me3)2]+ and its synthesis and crystal structure.
 Dichloride of imido-bis(sulfuric) acid H N (S O2 Cl)2. Part 1. Crystal
 structures of K N (S O2 Cl)2.(1/2) C H3 C N, K N (S O2 Cl)2.(1/6)C H2
 Cl2, and [P Cl4] [N (S O2 Cl)2]
;
_journal_name_full 'Inorganic Chemistry'
_journal_page_first 3695
_journal_page_last 3700
_journal_volume 45
_journal_year 2006
_chemical_formula_sum 'C6 H20 Cl N3 O5 S2'
_chemical_name_systematic '(N (S O2 N (C H3)3)2) Cl (H2 O)'
_space_group_IT_number 33
_symmetry_space_group_name_Hall 'P 2c -2n'
_symmetry_space_group_name_H-M 'P n a 21'
_cell_angle_alpha 90
_cell_angle_beta 90
_cell_angle_gamma 90
_cell_formula_units_Z 8
_cell_length_a 23.087
_cell_length_b 20.75
_cell_length_c 5.603
_cell_volume 2684.147
_citation_journal_id_ASTM INOCAJ
_cod_data_source_file Taraba_INOCAJ_2006_779.cif
_cod_data_source_block C6H20Cl1N3O5S2
_cod_original_formula_sum 'C6 H20 Cl1 N3 O5 S2'
_cod_database_code 4343927

loop_
_symmetry_equiv_pos_as_xyz
x,y,z
-x,-y,z+1/2
-x+1/2,y+1/2,z+1/2
x+1/2,-y+1/2,z

loop_
_atom_site_label
_atom_site_type_symbol
_atom_site_fract_x
_atom_site_fract_y
_atom_site_fract_z
_atom_site_occupancy
_atom_site_U_iso_or_equiv
H39 H+1 0.191 0.2554 0.5476 1 0.0
H28 H-1 0.722 0.5567 0.5632 1 0.0
O10 O-2 0.16772 0.2576 0.426 1 0.0
Cl2 Cl-1 0.74243 0.250224 0.93414 1 0.0
O3 O-2 0.18482 0.50764 1.047 1 0.0
N4 N-3 0.5781 0.38883 0.7865 1 0.0
H29 H-1 0.7555 0.5714 0.8073 1 0.0
H11 H-1 0.1835 0.6707 1.0786 1 0.0
H9 H-1 0.0261 0.4468 1.0377 1 0.0
C7 C+4 0.62113 0.34864 0.9215 1 0.0
H7 H-1 -0.0036 0.3783 0.991 1 0.0
H19 H-1 0.6407 0.3754 1.0408 1 0.0
H20 H-1 0.6498 0.3311 0.8103 1 0.0
H14 H-1 0.1952 0.5534 0.5019 1 0.0
O1 O-2 0.06787 0.4586 0.4246 1 0.0
S4 S+6 0.641673 0.546562 0.96657 1 0.0
H3 H-1 0.094 0.3338 1.0882 1 0.0
C2 C+4 0.05715 0.33628 0.6328 1 0.0
N2 N-3 0.09581 0.51721 0.779 1 0.0
C1 C+4 0.1133 0.3663 0.9891 1 0.0
O4 O-2 0.10648 0.58478 1.1305 1 0.0
C9 C+4 0.54747 0.34718 0.605 1 0.0
H8 H-1 -0.0081 0.4338 0.7937 1 0.0
H21 H-1 0.6009 0.3132 1.0016 1 0.0
H38 H+1 0.0591 0.7467 0.0391 1 0.0
O6 O-2 0.65164 0.4161 0.4625 1 0.0
H40 H+1 0.1899 0.2563 0.3184 1 0.0
H22 H-1 0.5141 0.3833 1.0378 1 0.0
H24 H-1 0.5544 0.4455 1.0684 1 0.0
N5 N-3 0.65498 0.48462 0.8137 1 0.0
Cl1 Cl-1 0.00726 0.752298 0.65607 1 0.0
C3 C+4 0.01674 0.41445 0.9162 1 0.0
H4 H-1 0.0923 0.3228 0.5482 1 0.0
H18 H-1 0.1121 0.6263 0.5476 1 0.0
H10 H-1 0.2366 0.6213 1.0583 1 0.0
N3 N-3 0.17631 0.60938 0.7926 1 0.0
C8 C+4 0.53458 0.41775 0.9528 1 0.0
C12 C+4 0.68738 0.66628 0.9649 1 0.0
S3 S+6 0.615579 0.452102 0.62026 1 0.0
H5 H-1 0.0282 0.3512 0.5172 1 0.0
H27 H-1 0.5216 0.374 0.5084 1 0.0
S1 S+6 0.105519 0.454505 0.62624 1 0.0
H35 H-1 0.7161 0.6521 1.0824 1 0.0
H36 H-1 0.6517 0.679 1.0472 1 0.0
C4 C+4 0.21026 0.64931 0.9682 1 0.0
O9 O-2 0.08197 0.74761 0.1612 1 0.0
H1 H-1 0.1259 0.4023 1.0897 1 0.0
H2 H-1 0.147 0.347 0.9106 1 0.0
H23 H-1 0.5067 0.4434 0.8614 1 0.0
N1 N-3 0.07172 0.3906 0.8031 1 0.0
H30 H-1 0.7498 0.6263 0.608 1 0.0
C10 C+4 0.7303 0.58965 0.6836 1 0.0
C11 C+4 0.63332 0.63553 0.6066 1 0.0
O7 O-2 0.58265 0.56561 0.9875 1 0.0
H16 H-1 0.1538 0.687 0.586 1 0.0
H37 H+1 0.0614 0.744 0.2906 1 0.0
O8 O-2 0.6778 0.5439 1.1723 1 0.0
C6 C+4 0.13327 0.65179 0.6662 1 0.0
H17 H-1 0.1059 0.6697 0.7825 1 0.0
H13 H-1 0.2381 0.6135 0.531 1 0.0
H33 H-1 0.6527 0.6679 0.5072 1 0.0
H31 H-1 0.5993 0.6549 0.6831 1 0.0
H26 H-1 0.5762 0.3265 0.5013 1 0.0
H25 H-1 0.5248 0.314 0.6876 1 0.0
S2 S+6 0.138839 0.547505 0.96466 1 0.0
N6 N-3 0.67452 0.61193 0.7949 1 0.0
H15 H-1 0.2449 0.552 0.7009 1 0.0
H12 H-1 0.2328 0.6819 0.882 1 0.0
C5 C+4 0.2172 0.57947 0.6163 1 0.0
H34 H-1 0.7027 0.7032 0.8757 1 0.0
H6 H-1 0.0415 0.2997 0.7229 1 0.0
O2 O-2 0.16347 0.43272 0.5962 1 0.0
H32 H-1 0.6211 0.5992 0.5067 1 0.0
O5 O-2 0.56946 0.4898 0.5255 1 0.0
